data_2214245
loop_
_publ_author_name
'Tang, Zheng'
'Tang, Zheng'
'Ding, Xiao-Ling'
'Dong, Wen-Liang'
'Zhao, Bao-Xiang'

_publ_section_title
;
 1-(6-Chloropyridin-3-ylmethyl)-3-phenyl-1<i>H</i>-pyrazole-5-carboxylic
 acid
;
_journal_coeditor_code HG2243
_journal_issue 7
_journal_name_full 'Acta Crystallographica Section E'
_journal_page_first o3348
_journal_page_last o3348
_journal_paper_doi 10.1107/S1600536807030954
_journal_volume 63
_journal_year 2007
_chemical_formula_iupac 'C16 H12 Cl N3 O2'
_chemical_formula_moiety 'C16 H12 Cl N3 O2'
_chemical_formula_sum 'C16 H12 Cl N3 O2'
_chemical_formula_weight 313.74
_chemical_name_systematic
;
1-(6-Chloropyridin-3-ylmethyl)-3-phenyl-1<i>H</i>-pyrazole-5-carboxylic acid
;
_space_group_IT_number 43
_symmetry_cell_setting orthorhombic
_symmetry_space_group_name_Hall 'F 2 -2d'
_symmetry_space_group_name_H-M 'F d d 2'
_atom_sites_solution_hydrogens geom
_atom_sites_solution_primary direct
_atom_sites_solution_secondary difmap
_audit_creation_method SHELXL97
_cell_angle_alpha 90.00
_cell_angle_beta 90.00
_cell_angle_gamma 90.00
_cell_formula_units_Z 16
_cell_length_a 20.5430(5)
_cell_length_b 54.5902(15)
_cell_length_c 5.11340(10)
_cell_measurement_reflns_used 1585
_cell_measurement_temperature 293(2)
_cell_measurement_theta_max 21.38
_cell_measurement_theta_min 2.48
_cell_volume 5734.4(2)
_computing_cell_refinement APEX2
_computing_data_collection 'APEX2 (Bruker, 2005)'
_computing_data_reduction APEX2
_computing_molecular_graphics 'SHELXTL (Bruker, 1997)'
_computing_publication_material 'WinGX (Farrugia, 1999)'
_computing_structure_refinement 'SHELXL97 (Sheldrick, 1997)'
_computing_structure_solution 'SIR97 (Altomare <i>et al.</i>,  1999)'
_diffrn_ambient_temperature 293(2)
_diffrn_measured_fraction_theta_full 0.999
_diffrn_measured_fraction_theta_max 0.999
_diffrn_measurement_device_type 'Bruker APEX2 CCD area-detector'
_diffrn_measurement_method '\f and \w'
_diffrn_radiation_monochromator graphite
_diffrn_radiation_source 'fine-focus sealed tube'
_diffrn_radiation_type MoK\a
_diffrn_radiation_wavelength 0.71073
_diffrn_reflns_av_R_equivalents 0.0577
_diffrn_reflns_av_sigmaI/netI 0.0602
_diffrn_reflns_limit_h_max 26
_diffrn_reflns_limit_h_min -25
_diffrn_reflns_limit_k_max 70
_diffrn_reflns_limit_k_min -67
_diffrn_reflns_limit_l_max 6
_diffrn_reflns_limit_l_min -6
_diffrn_reflns_number 11476
_diffrn_reflns_theta_full 27.49
_diffrn_reflns_theta_max 27.49
_diffrn_reflns_theta_min 2.48
_diffrn_standards_decay_% 0
_diffrn_standards_number 0
_exptl_absorpt_coefficient_mu 0.277
_exptl_absorpt_correction_T_max 0.9885
_exptl_absorpt_correction_T_min 0.9312
_exptl_absorpt_correction_type multi-scan
_exptl_absorpt_process_details '(APEX2; Bruker, 2005)'
_exptl_crystal_colour colourless
_exptl_crystal_density_diffrn 1.454
_exptl_crystal_density_method 'not measured'
_exptl_crystal_description plate
_exptl_crystal_F_000 2592
_exptl_crystal_size_max 0.26
_exptl_crystal_size_mid 0.14
_exptl_crystal_size_min 0.04
_refine_diff_density_max 0.202
_refine_diff_density_min -0.157
_refine_ls_abs_structure_details 'Flack (1983), with how many Friedel pairs?'
_refine_ls_abs_structure_Flack 0.05(7)
_refine_ls_extinction_method none
_refine_ls_goodness_of_fit_ref 1.015
_refine_ls_hydrogen_treatment constr
_refine_ls_matrix_type full
_refine_ls_number_parameters 200
_refine_ls_number_reflns 3276
_refine_ls_number_restraints 1
_refine_ls_restrained_S_all 1.015
_refine_ls_R_factor_all 0.0822
_refine_ls_R_factor_gt 0.0442
_refine_ls_shift/su_max 0.001
_refine_ls_shift/su_mean 0.000
_refine_ls_structure_factor_coef Fsqd
_refine_ls_weighting_details 'calc w = 1/[\s^2^(Fo^2^)+(0.0367P)^2^+0.3657P] where P=(Fo^2^+2Fc^2^)/3'
_refine_ls_weighting_scheme calc
_refine_ls_wR_factor_gt 0.0821
_refine_ls_wR_factor_ref 0.0951
_reflns_number_gt 2193
_reflns_number_total 3276
_reflns_threshold_expression I>2\s(I)
_cod_data_source_file hg2243.cif
_cod_data_source_block I
_cod_database_code 2214245
_cod_database_fobs_code 2214245

loop_
_symmetry_equiv_pos_as_xyz
'x, y, z'
'-x, -y, z'
'x+1/4, -y+1/4, z+1/4'
'-x+1/4, y+1/4, z+1/4'
'x, y+1/2, z+1/2'
'-x, -y+1/2, z+1/2'
'x+1/4, -y+3/4, z+3/4'
'-x+1/4, y+3/4, z+3/4'
'x+1/2, y, z+1/2'
'-x+1/2, -y, z+1/2'
'x+3/4, -y+1/4, z+3/4'
'-x+3/4, y+1/4, z+3/4'
'x+1/2, y+1/2, z'
'-x+1/2, -y+1/2, z'
'x+3/4, -y+3/4, z+1/4'
'-x+3/4, y+3/4, z+1/4'

loop_
_atom_site_type_symbol
_atom_site_label
_atom_site_fract_x
_atom_site_fract_y
_atom_site_fract_z
_atom_site_U_iso_or_equiv
_atom_site_adp_type
_atom_site_calc_flag
_atom_site_refinement_flags
_atom_site_occupancy
C C1 0.59781(18) 0.25213(5) -0.3934(7) 0.0630(9) Uani d . 1
H H1 0.5909 0.2643 -0.5178 0.076 Uiso calc R 1
C C2 0.65305(18) 0.25237(6) -0.2456(7) 0.0635(9) Uani d . 1
H H2 0.6840 0.2646 -0.2708 0.076 Uiso calc R 1
C C3 0.66326(15) 0.23443(5) -0.0576(6) 0.0544(8) Uani d . 1
H H3 0.7009 0.2348 0.0437 0.065 Uiso calc R 1
C C4 0.61805(12) 0.21602(5) -0.0195(5) 0.0383(6) Uani d . 1
C C5 0.56229(13) 0.21617(5) -0.1724(6) 0.0500(7) Uani d . 1
H H5 0.5310 0.2040 -0.1489 0.060 Uiso calc R 1
C C6 0.55259(15) 0.23404(6) -0.3588(6) 0.0618(9) Uani d . 1
H H6 0.5152 0.2338 -0.4612 0.074 Uiso calc R 1
C C7 0.62922(12) 0.19686(4) 0.1782(5) 0.0348(6) Uani d . 1
C C8 0.67929(11) 0.19464(4) 0.3623(5) 0.0367(6) Uani d . 1
H H8 0.7142 0.2052 0.3862 0.044 Uiso calc R 1
C C9 0.66637(11) 0.17366(4) 0.5004(5) 0.0332(6) Uani d . 1
C C10 0.70235(12) 0.16293(5) 0.7217(5) 0.0359(6) Uani d . 1
C C11 0.57428(11) 0.14209(4) 0.4677(6) 0.0380(6) Uani d . 1
H H11A 0.5281 0.1450 0.4422 0.046 Uiso calc R 1
H H11B 0.5811 0.1386 0.6517 0.046 Uiso calc R 1
C C12 0.59414(11) 0.11997(4) 0.3095(5) 0.0350(6) Uani d . 1
C C13 0.64818(12) 0.10619(4) 0.3792(6) 0.0416(7) Uani d . 1
H H13 0.6730 0.1106 0.5238 0.050 Uiso calc R 1
C C14 0.66494(13) 0.08599(5) 0.2343(6) 0.0467(7) Uani d . 1
H H14 0.7012 0.0766 0.2769 0.056 Uiso calc R 1
C C15 0.55921(11) 0.11244(4) 0.0930(5) 0.0377(6) Uani d . 1
H H15 0.5232 0.1216 0.0431 0.045 Uiso calc R 1
C C16 0.62635(13) 0.08010(5) 0.0246(5) 0.0421(7) Uani d . 1
Cl Cl1 0.64398(4) 0.054295(13) -0.16079(18) 0.0733(3) Uani d . 1
N N1 0.58700(9) 0.17805(4) 0.2025(4) 0.0373(5) Uani d . 1
N N2 0.60997(9) 0.16434(3) 0.3997(4) 0.0357(5) Uani d . 1
N N3 0.57445(10) 0.09264(4) -0.0486(4) 0.0415(6) Uani d . 1
O O1 0.75219(8) 0.17705(3) 0.7891(4) 0.0445(5) Uani d . 1
H H1A 0.7717 0.1708 0.9117 0.067 Uiso calc R 1
O O2 0.69003(8) 0.14364(3) 0.8283(4) 0.0480(5) Uani d . 1

loop_
_atom_site_aniso_label
_atom_site_aniso_U_11
_atom_site_aniso_U_22
_atom_site_aniso_U_33
_atom_site_aniso_U_12
_atom_site_aniso_U_13
_atom_site_aniso_U_23
C1 0.091(2) 0.0468(17) 0.051(2) 0.0154(17) 0.009(2) 0.0181(18)
C2 0.088(2) 0.0406(16) 0.062(2) -0.0096(16) 0.008(2) 0.0083(16)
C3 0.0670(19) 0.0435(16) 0.053(2) -0.0087(15) -0.0061(15) 0.0055(15)
C4 0.0491(16) 0.0328(13) 0.0330(15) 0.0067(12) 0.0070(13) -0.0013(12)
C5 0.0477(16) 0.0501(16) 0.0523(19) 0.0053(13) -0.0031(15) 0.0144(16)
C6 0.0642(19) 0.067(2) 0.054(2) 0.0120(17) -0.0065(16) 0.0159(19)
C7 0.0401(14) 0.0307(13) 0.0337(16) 0.0017(11) 0.0022(12) -0.0031(11)
C8 0.0392(14) 0.0322(13) 0.0386(17) -0.0012(10) 0.0008(13) -0.0034(13)
C9 0.0344(13) 0.0351(13) 0.0300(14) 0.0031(11) 0.0007(11) -0.0010(12)
C10 0.0338(14) 0.0411(15) 0.0327(14) 0.0051(12) 0.0011(11) -0.0048(13)
C11 0.0324(13) 0.0408(15) 0.0409(16) -0.0010(11) 0.0017(12) 0.0065(13)
C12 0.0323(12) 0.0349(13) 0.0379(15) -0.0066(11) -0.0018(12) 0.0110(13)
C13 0.0380(14) 0.0449(15) 0.0420(18) -0.0028(12) -0.0123(13) 0.0027(14)
C14 0.0486(16) 0.0434(15) 0.0481(18) 0.0103(13) -0.0116(15) 0.0010(14)
C15 0.0334(13) 0.0412(14) 0.0386(16) 0.0004(11) -0.0016(13) 0.0139(14)
C16 0.0533(17) 0.0368(14) 0.0361(17) 0.0018(13) -0.0048(13) 0.0031(12)
Cl1 0.1066(7) 0.0495(4) 0.0638(6) 0.0242(4) -0.0260(5) -0.0104(4)
N1 0.0408(12) 0.0361(11) 0.0350(12) 0.0030(10) -0.0042(10) 0.0054(10)
N2 0.0351(11) 0.0342(11) 0.0376(14) -0.0008(9) -0.0044(10) 0.0044(10)
N3 0.0405(12) 0.0432(12) 0.0408(14) -0.0010(10) -0.0076(10) 0.0066(12)
O1 0.0438(10) 0.0461(10) 0.0436(13) 0.0002(9) -0.0131(9) -0.0006(9)
O2 0.0544(11) 0.0449(10) 0.0446(12) -0.0011(9) -0.0081(10) 0.0098(10)

loop_
_atom_type_symbol
_atom_type_description
_atom_type_scat_dispersion_real
_atom_type_scat_dispersion_imag
_atom_type_scat_source
C C 0.0033 0.0016 'International Tables Vol C Tables 4.2.6.8 and 6.1.1.4'
H H 0.0000 0.0000 'International Tables Vol C Tables 4.2.6.8 and 6.1.1.4'
N N 0.0061 0.0033 'International Tables Vol C Tables 4.2.6.8 and 6.1.1.4'
O O 0.0106 0.0060 'International Tables Vol C Tables 4.2.6.8 and 6.1.1.4'
Cl Cl 0.1484 0.1585 'International Tables Vol C Tables 4.2.6.8 and 6.1.1.4'

loop_
_geom_angle_atom_site_label_1
_geom_angle_atom_site_label_2
_geom_angle_atom_site_label_3
_geom_angle
C2 C1 C6 120.0(3)
C2 C1 H1 120.0
C6 C1 H1 120.0
C1 C2 C3 120.2(3)
C1 C2 H2 119.9
C3 C2 H2 119.9
C4 C3 C2 120.6(3)
C4 C3 H3 119.7
C2 C3 H3 119.7
C3 C4 C5 118.1(3)
C3 C4 C7 120.6(2)
C5 C4 C7 121.3(2)
C6 C5 C4 120.9(3)
C6 C5 H5 119.6
C4 C5 H5 119.6
C1 C6 C5 120.2(3)
C1 C6 H6 119.9
C5 C6 H6 119.9
N1 C7 C8 110.2(2)
N1 C7 C4 120.2(2)
C8 C7 C4 129.6(2)
C9 C8 C7 106.0(2)
C9 C8 H8 127.0
C7 C8 H8 127.0
N2 C9 C8 106.3(2)
N2 C9 C10 124.5(2)
C8 C9 C10 129.1(2)
O2 C10 O1 123.3(2)
O2 C10 C9 125.9(2)
O1 C10 C9 110.8(2)
N2 C11 C12 113.7(2)
N2 C11 H11A 108.8
C12 C11 H11A 108.8
N2 C11 H11B 108.8
C12 C11 H11B 108.8
H11A C11 H11B 107.7
C15 C12 C13 117.4(3)
C15 C12 C11 121.8(2)
C13 C12 C11 120.8(2)
C14 C13 C12 119.8(3)
C14 C13 H13 120.1
C12 C13 H13 120.1
C16 C14 C13 117.7(2)
C16 C14 H14 121.1
C13 C14 H14 121.1
N3 C15 C12 123.5(2)
N3 C15 H15 118.2
C12 C15 H15 118.2
N3 C16 C14 124.5(3)
N3 C16 Cl1 115.7(2)
C14 C16 Cl1 119.8(2)
N2 N1 C7 105.52(19)
N1 N2 C9 111.93(19)
N1 N2 C11 117.81(19)
C9 N2 C11 130.2(2)
C16 N3 C15 117.0(2)
C10 O1 H1A 109.5

loop_
_geom_bond_atom_site_label_1
_geom_bond_atom_site_label_2
_geom_bond_distance
C1 C2 1.363(5)
C1 C6 1.367(4)
C1 H1 0.9300
C2 C3 1.388(4)
C2 H2 0.9300
C3 C4 1.382(3)
C3 H3 0.9300
C4 C5 1.387(4)
C4 C7 1.473(3)
C5 C6 1.378(4)
C5 H5 0.9300
C6 H6 0.9300
C7 N1 1.350(3)
C7 C8 1.400(3)
C8 C9 1.371(3)
C8 H8 0.9300
C9 N2 1.366(3)
C9 C10 1.473(4)
C10 O2 1.212(3)
C10 O1 1.327(3)
C11 N2 1.460(3)
C11 C12 1.510(3)
C11 H11A 0.9700
C11 H11B 0.9700
C12 C15 1.382(4)
C12 C13 1.388(3)
C13 C14 1.373(4)
C13 H13 0.9300
C14 C16 1.372(4)
C14 H14 0.9300
C15 N3 1.338(3)
C15 H15 0.9300
C16 N3 1.321(3)
C16 Cl1 1.736(3)
N1 N2 1.342(3)
O1 H1A 0.8200

loop_
_geom_hbond_atom_site_label_D
_geom_hbond_atom_site_label_H
_geom_hbond_atom_site_label_A
_geom_hbond_site_symmetry_A
_geom_hbond_distance_DH
_geom_hbond_distance_HA
_geom_hbond_distance_DA
_geom_hbond_angle_DHA
O1 H1A N3 3_556 0.82 1.98 2.794(3) 175.6

loop_
_geom_torsion_atom_site_label_1
_geom_torsion_atom_site_label_2
_geom_torsion_atom_site_label_3
_geom_torsion_atom_site_label_4
_geom_torsion
C6 C1 C2 C3 -0.7(5)
C1 C2 C3 C4 0.6(5)
C2 C3 C4 C5 -0.6(4)
C2 C3 C4 C7 179.4(3)
C3 C4 C5 C6 0.6(4)
C7 C4 C5 C6 -179.3(2)
C2 C1 C6 C5 0.8(5)
C4 C5 C6 C1 -0.7(5)
C3 C4 C7 N1 -175.6(2)
C5 C4 C7 N1 4.3(4)
C3 C4 C7 C8 5.4(4)
C5 C4 C7 C8 -174.7(3)
N1 C7 C8 C9 0.2(3)
C4 C7 C8 C9 179.3(2)
C7 C8 C9 N2 -0.7(3)
C7 C8 C9 C10 -178.3(2)
N2 C9 C10 O2 6.5(4)
C8 C9 C10 O2 -176.4(3)
N2 C9 C10 O1 -174.9(2)
C8 C9 C10 O1 2.2(3)
N2 C11 C12 C15 -97.8(3)
N2 C11 C12 C13 83.1(3)
C15 C12 C13 C14 0.1(4)
C11 C12 C13 C14 179.3(2)
C12 C13 C14 C16 -0.6(4)
C13 C12 C15 N3 0.7(4)
C11 C12 C15 N3 -178.5(2)
C13 C14 C16 N3 0.5(4)
C13 C14 C16 Cl1 -178.4(2)
C8 C7 N1 N2 0.4(3)
C4 C7 N1 N2 -178.8(2)
C7 N1 N2 C9 -0.9(3)
C7 N1 N2 C11 -178.79(19)
C8 C9 N2 N1 1.0(3)
C10 C9 N2 N1 178.7(2)
C8 C9 N2 C11 178.6(2)
C10 C9 N2 C11 -3.7(4)
C12 C11 N2 N1 86.5(3)
C12 C11 N2 C9 -90.9(3)
C14 C16 N3 C15 0.2(4)
Cl1 C16 N3 C15 179.12(18)
C12 C15 N3 C16 -0.8(4)

loop_
_cod_related_entry_id
_cod_related_entry_database
_cod_related_entry_code
1 ChemSpider 21124169
